data_1524982
loop_
_publ_author_name
'Newnham, R.E.'
'Wolfe, R.W.'
'Horsey, R.S.'
'Diaz-Colon, F.A.'
'Kay, M.I.'

_publ_section_title
;
 Crystal structure of (Sr, Ba) Bi2 Ta2 O9
;
_journal_name_full 'Materials Research Bulletin'
_journal_page_first 1183
_journal_page_last 1196
_journal_volume 8
_journal_year 1973
_chemical_formula_sum 'Ba0.1 Bi2 O9 Sr0.9 Ta2'
_chemical_name_systematic '(Sr0.9 Ba0.1) Bi2 Ta2 O9'
_space_group_IT_number 36
_symmetry_space_group_name_Hall 'A -2 2a'
_symmetry_space_group_name_H-M 'A 21 a m'
_cell_angle_alpha 90
_cell_angle_beta 90
_cell_angle_gamma 90
_cell_formula_units_Z 4
_cell_length_a 5.504
_cell_length_b 5.488
_cell_length_c 25.06
_cell_volume 756.961
_citation_journal_id_ASTM MRBUAC
_cod_data_source_file Newnham_MRBUAC_1973_1342.cif
_cod_data_source_block Ba0.1Bi2O9Sr0.9Ta2
_cod_original_cell_volume 756.9612
_cod_original_sg_symbol_Hall 'C 2c -2 (z,y,-x)'
_cod_database_code 1524982

loop_
_symmetry_equiv_pos_as_xyz
x,y,z
x+1/2,-y,-z
x,y,-z
x+1/2,-y,z
x,y+1/2,z+1/2
x+1/2,-y+1/2,-z+1/2
x,y+1/2,-z+1/2
x+1/2,-y+1/2,z+1/2

loop_
_atom_site_label
_atom_site_type_symbol
_atom_site_fract_x
_atom_site_fract_y
_atom_site_fract_z
_atom_site_occupancy
_atom_site_U_iso_or_equiv
O1 O-2 0.582 0.309 0 1 0.0
Ba1 Ba+2 0 0.257 0 0.1 0.0
Ta1 Ta+5 0.516 0.747 0.4144 1 0.0
O5 O-2 0.804 0.979 0.5847 1 0.0
O4 O-2 0.763 0.988 0.0717 1 0.0
Bi1 Bi+3 0.48 0.772 0.202 1 0.0
Sr1 Sr+2 0 0.257 0 0.9 0.0
O3 O-2 0.758 0.017 0.252 1 0.0
O2 O-2 0.437 0.676 0.3434 1 0.0
